data_1574848
loop_
_publ_author_name
'Nguyen, Tri Minh'
'Tawfik, Sherif Abdulkader'
'Tran, Truyen'
'Gupta, Sunil'
'Rana, Santu'
'Venkatesh, Svetha'

_publ_section_title
;
 The search for superionic solid-state electrolytes using a
 physics-informed generative model.
;
_journal_issue 17
_journal_name_full 'Materials horizons'
_journal_page_first 6945
_journal_page_last 6955
_journal_paper_doi 10.1039/d5mh00767d
_journal_volume 12
_journal_year 2025
_chemical_formula_structural NaBr
_chemical_formula_sum 'Br8 Na8'
_space_group_IT_number 1
_space_group_name_Hall 'P 1'
_space_group_name_H-M_alt 'P 1'
_symmetry_Int_Tables_number 1
_symmetry_space_group_name_H-M 'P 1'
_audit_update_record
;
2025-04-08 deposited with the CCDC.	2025-06-06 downloaded from the CCDC.
;
_cell_angle_alpha 90.00030469
_cell_angle_beta 89.99922312
_cell_angle_gamma 90.00000297
_cell_formula_units_Z 8
_cell_length_a 8.36834834
_cell_length_b 7.27874099
_cell_length_c 7.22267546
_cell_volume 439.941
_cod_data_source_file d5mh00767d2.cif
_cod_data_source_block NaBr
_cod_depositor_comments 'Adding full bibliography for 1574820--1574854.cif.'
_cod_original_cell_volume 439.94067490
_cod_original_formula_sum 'Na8 Br8'
_cod_database_code 1574848

loop_
_symmetry_equiv_pos_site_id
_symmetry_equiv_pos_as_xyz
1 'x, y, z'

loop_
_atom_site_type_symbol
_atom_site_label
_atom_site_symmetry_multiplicity
_atom_site_fract_x
_atom_site_fract_y
_atom_site_fract_z
_atom_site_occupancy
Na Na0 1 0.12417165 0.24922472 0.50057013 1
Na Na1 1 0.12417304 0.25077489 0.00056892 1
Na Na2 1 0.62417124 0.25077874 0.49943685 1
Na Na3 1 0.37582730 0.75077832 0.00056186 1
Na Na4 1 0.87582697 0.74922513 -0.00056891 1
Na Na5 1 0.37582881 0.74922125 0.50056312 1
Na Na6 1 0.62417261 0.24922170 -0.00056190 1
Na Na7 1 0.87582837 0.75077526 0.49942989 1
Br Br8 1 0.12549847 0.58248401 0.25086187 1
Br Br9 1 0.12549764 0.91751421 0.75086253 1
Br Br10 1 0.62549547 0.91751652 0.74913741 1
Br Br11 1 0.37450538 0.41751468 0.75086330 1
Br Br12 1 0.87450235 0.08248577 0.24913749 1
Br Br13 1 0.37450453 0.08248350 0.25086260 1
Br Br14 1 0.62549462 0.58248531 0.24913667 1
Br Br15 1 0.87450154 0.41751600 0.74913816 1
